data_9011843
loop_
_publ_author_name
'Golovastikov, N. I.'

_publ_section_title
;
 The crystal structure of beryllonite (NaBePO4)
;
_journal_name_full 'Soviet Physics Crystallography'
_journal_page_first 733
_journal_page_last 739
_journal_volume 6
_journal_year 1962
_chemical_compound_source 'Stoneham, Maine, USA'
_chemical_formula_sum 'Be Na O4 P'
_chemical_name_mineral Beryllonite
_space_group_IT_number 14
_symmetry_space_group_name_Hall '-P 2yn'
_symmetry_space_group_name_H-M 'P 1 21/n 1'
_cell_angle_alpha 90
_cell_angle_beta 90.0
_cell_angle_gamma 90
_cell_length_a 8.16
_cell_length_b 7.79
_cell_length_c 14.08
_cell_formula_units_Z 12
_cell_volume 895.015
_database_code_amcsd 0015544
_exptl_crystal_density_diffrn 2.827
_cod_depositor_comments
;
 Fixing _atom_site_label values from 'Ol0' to 'O10'.

 Antanas Vaitkus
 2013-04-02
;
_cod_original_formula_sum 'Na Be P O4'
_cod_database_code 9011843

loop_
_space_group_symop_operation_xyz
x,y,z
1/2+x,1/2-y,1/2+z
1/2-x,1/2+y,1/2-z
-x,-y,-z

loop_
_atom_site_label
_atom_site_fract_x
_atom_site_fract_y
_atom_site_fract_z
Na1 0.24800 0.00400 0.24800
Na2 0.74700 0.47200 0.08400
Na3 0.76300 0.03100 0.06900
Bel 0.91700 0.16100 0.23900
Be2 0.10300 0.66200 0.08200
Be3 0.43100 0.16500 0.09000
P1 0.92100 0.78800 0.23800
P2 0.10600 0.29100 0.08100
P3 0.43200 0.79000 0.09200
O1 0.43500 0.26600 0.19200
O2 0.06600 0.26800 0.18800
O3 0.25200 0.77400 0.12300
O4 0.73900 0.25300 0.21400
O5 0.94800 0.25300 0.02200
O6 0.55200 0.25200 0.01600
O7 0.94900 0.66400 0.15500
O8 0.23900 0.17100 0.05300
O9 0.53500 0.66400 0.14800
O10 0.92300 0.96400 0.19800
O11 0.16400 0.47300 0.06200
O12 0.49500 0.97100 0.11000

loop_
_cod_related_entry_id
_cod_related_entry_database
_cod_related_entry_code
1 AMCSD 0015544
